data_2000397
loop_
_publ_author_name
'Mac\'ias, F. A.'
'Zub\'ia, E.'
'Quijano, L.'
'Fronczek, F. R.'
'Fischer, N. H.'

_publ_section_title
;
 Structures of three tetrahydrofurofurane-type lignanes
;
_journal_issue 12
_journal_name_full 'Acta Crystallographica Section C'
_journal_page_first 2240
_journal_page_last 2244
_journal_paper_doi 10.1107/S0108270192003901
_journal_volume 48
_journal_year 1992
_chemical_formula_sum 'C24 H30 O8'
_chemical_formula_weight 446.5
_chemical_name_systematic
;
 tetrahydro-1,4-bis(3,4,5-trimethoxyphenyl)-1H,3H-furo[3,4-c]furan
;
_space_group_crystal_system orthorhombic
_space_group_IT_number 19
_space_group_name_Hall 'P 2ac 2ab'
_space_group_name_H-M_alt 'P 21 21 21'
_cell_angle_alpha 90
_cell_angle_beta 90
_cell_angle_gamma 90
_cell_formula_units_Z 4
_cell_length_a 5.5333(5)
_cell_length_b 12.5520(7)
_cell_length_c 31.723(2)
_cell_volume 2203.3(3)
_diffrn_radiation_type Cu
_diffrn_radiation_wavelength 1.54184
_exptl_absorpt_coefficient_mu 0.80
_exptl_crystal_density_diffrn 1.346
_exptl_crystal_F_000 952
_cod_data_source_file hh0597.cif
_cod_data_source_block hh0597b
_cod_depositor_comments
;
 Adding the atomic displacement parameter values after consulting the original
 publication.

 Antanas Vaitkus,
 2018-02-08

 Marking attached hydrogen atoms.

 Antanas Vaitkus,
 2018-02-08
;
_cod_original_cell_volume 2203.2(2)
_cod_database_code 2000397

loop_
_space_group_symop_id
_space_group_symop_operation_xyz
1 x,y,z
2 -x+1/2,-y,z+1/2
3 x+1/2,-y+1/2,-z
4 -x,y+1/2,-z+1/2

loop_
_atom_site_label
_atom_site_fract_x
_atom_site_fract_y
_atom_site_fract_z
_atom_site_attached_hydrogens
_atom_site_B_iso_or_equiv
O3 .6922(2) -.12277(7) .70498(2) 0 3.91(2)
O7 .21020(10) -.05107(8) .78727(2) 0 3.60(2)
O15 .9366(2) .22988(7) .61519(3) 0 3.64(2)
O17 .6514(2) .19228(7) .54991(2) 0 3.62(2)
O19 .3083(2) .04134(8) .55249(2) 0 4.26(2)
O27 .1911(2) .03801(8) .95149(3) 0 4.40(2)
O29 .5226(2) .19364(7) .95282(3) 0 3.88(2)
O31 .8085(2) .23066(7) .88704(3) 0 4.07(2)
C1 .5083(2) .01830(8) .74213(3) 1 2.67(2)
C2 .5068(2) -.04352(9) .70018(3) 1 2.93(2)
C4 .6648(3) -.15950(10) .74723(3) 2 3.85(2)
C5 .6239(2) -.06020(9) .77385(3) 1 2.59(2)
C6 .4354(2) -.07174(8) .80860(3) 1 2.62(2)
C8 .2568(2) .03830(10) .76052(4) 2 3.95(2)
C9 .5495(2) .01856(9) .66023(3) 0 2.84(2)
C10 .7323(2) .09535(9) .65790(3) 1 2.93(2)
C11 .7641(2) .15346(9) .62095(3) 0 2.77(2)
C12 .6134(2) .13562(9) .58629(3) 0 2.85(2)
C13 .4363(2) .05640(10) .58838(3) 0 3.10(2)
C14 .4035(2) -.00068(9) .62556(3) 1 3.10(2)
C16 1.0954(2) .25200(10) .64917(4) 3 3.77(2)
C18 .4661(3) .26810(10) .54067(4) 3 4.33(3)
C20 .1207(3) -.03710(10) .55252(4) 3 4.12(3)
C21 .4649(2) .00088(8) .84648(3) 0 2.54(2)
C22 .3124(2) -.01565(9) .88093(3) 1 2.93(2)
C23 .3278(2) .04940(10) .91609(3) 0 3.04(2)
C24 .4963(2) .13267(9) .91731(3) 0 2.97(2)
C25 .6486(2) .14899(9) .88290(3) 0 2.92(2)
C26 .6326(2) .08324(9) .84769(3) 1 2.88(2)
C28 .0034(3) -.04000(10) .95100(4) 3 4.16(2)
C30 .3435(3) .27450(10) .95758(5) 3 5.06(3)
C32 .9787(3) .24680(10) .85400(4) 3 3.84(2)

loop_
_geom_bond_atom_site_label_1
_geom_bond_atom_site_label_2
_geom_bond_distance
C1 C2 1.541(2)
C1 C5 1.547(2)
C1 C8 1.529(2)
C2 O3 1.437(2)
O3 C4 1.426(2)
C4 C5 1.523(2)
C5 C6 1.525(2)
C6 O7 1.441(2)
O7 C8 1.430(2)
